data_4304815
loop_
_publ_author_name
'Jun-ichi Ito'
'Yasuhiro Ohki'
'Masatoshi Iwata'
'Kazuyuki Tatsumi'

_publ_section_title
;
Trithio-Chloro Molybdate [MoClS3]-: A Versatile Precursor for Molybdenum
Trisulfido Complexes
;
_journal_name_full 'Inorganic Chemistry'
_journal_page_first 3763
_journal_page_last 3771
_journal_paper_doi 10.1021/ic702397j
_journal_volume 47
_journal_year 2008
_chemical_formula_sum 'C38 H35 Mo2 O P S6'
_chemical_formula_weight 922.91
_space_group_IT_number 2
_symmetry_cell_setting triclinic
_symmetry_Int_Tables_number 2
_symmetry_space_group_name_Hall '-P 1'
_symmetry_space_group_name_H-M 'P -1'
_cell_angle_alpha 82.324(7)
_cell_angle_beta 84.800(7)
_cell_angle_gamma 61.785(4)
_cell_formula_units_Z 2
_cell_length_a 10.956(2)
_cell_length_b 11.307(2)
_cell_length_c 18.199(3)
_cell_measurement_reflns_used 5248
_cell_measurement_temperature 173.2
_cell_measurement_theta_max 27.5
_cell_measurement_theta_min 3.0
_cell_volume 1967.8(6)
_computing_cell_refinement CRYSTALCLEAR
_computing_data_collection CRYSTALCLEAR
_computing_data_reduction 'teXsan Ver. 1.11'
_computing_publication_material 'teXsan Ver. 1.11'
_computing_structure_refinement 'teXsan Ver. 1.10'
_computing_structure_solution SIR92
_diffrn_detector_area_resol_mean 14.71
_diffrn_measured_fraction_theta_full 0.9512
_diffrn_measured_fraction_theta_max 0.9512
_diffrn_measurement_device_type 'Rigaku/MSC Mercury CCD'
_diffrn_measurement_method \w
_diffrn_radiation_type 'Mo K\a'
_diffrn_radiation_wavelength 0.7107
_diffrn_reflns_av_R_equivalents 0.020
_diffrn_reflns_limit_h_max 14
_diffrn_reflns_limit_h_min -13
_diffrn_reflns_limit_k_max 14
_diffrn_reflns_limit_k_min -13
_diffrn_reflns_limit_l_max 23
_diffrn_reflns_limit_l_min -23
_diffrn_reflns_number 15494
_diffrn_reflns_theta_full 27.48
_diffrn_reflns_theta_max 27.48
_exptl_absorpt_coefficient_mu 1.025
_exptl_absorpt_correction_T_max 0.815
_exptl_absorpt_correction_T_min 0.698
_exptl_absorpt_correction_type multi-scan
_exptl_absorpt_process_details '(Jacobson, 1998)'
_exptl_crystal_colour Colorless
_exptl_crystal_density_diffrn 1.557
_exptl_crystal_density_method 'not measured'
_exptl_crystal_description Prism
_exptl_crystal_size_max 0.200
_exptl_crystal_size_mid 0.200
_exptl_crystal_size_min 0.200
_refine_diff_density_max 1.37
_refine_diff_density_min -0.57
_refine_ls_extinction_method none
_refine_ls_goodness_of_fit_ref 1.350
_refine_ls_hydrogen_treatment noref
_refine_ls_number_parameters 433
_refine_ls_number_reflns 8191
_refine_ls_R_factor_gt 0.0435
_refine_ls_shift/su_max 0.0004
_refine_ls_structure_factor_coef F
_refine_ls_weighting_details 'w = 1/[\s^2^(Fo) + 0.00063|Fo|^2^]'
_refine_ls_weighting_scheme calc
_refine_ls_wR_factor_ref 0.0589
_reflns_number_gt 7022
_reflns_number_total 8557
_reflns_threshold_expression F^2^>2.0\s(F^2^)
_cod_data_source_file ic702397j-file004_2.cif
_cod_data_source_block '_CpMo2S6'
_cod_original_cell_volume 1967.8(5)
_cod_original_sg_symbol_H-M 'P -1 '
_cod_original_formula_sum 'C38 H35 Mo2 O P S6 '
_cod_database_code 4304815

loop_
_symmetry_equiv_pos_as_xyz
x,y,z
-x,-y,-z

loop_
_atom_site_label
_atom_site_type_symbol
_atom_site_fract_x
_atom_site_fract_y
_atom_site_fract_z
_atom_site_U_iso_or_equiv
_atom_site_adp_type
_atom_site_occupancy
_atom_site_calc_flag
_atom_site_refinement_flags
_atom_site_disorder_assembly
_atom_site_disorder_group
Mo(1) Mo 0.21426(3) -0.40274(3) 0.33733(2) 0.01971(8) Uani 1.00 d . . .
Mo(2) Mo 0.14187(3) -0.35904(3) 0.18466(2) 0.02046(8) Uani 1.00 d . . .
S(1) S 0.40070(10) -0.3999(1) 0.36220(5) 0.0300(3) Uani 1.00 d . . .
S(2) S 0.09174(10) -0.19996(9) 0.26580(5) 0.0251(2) Uani 1.00 d . . .
S(3) S 0.28504(9) -0.55901(9) 0.25132(5) 0.0235(2) Uani 1.00 d . . .
S(4) S -0.0479(1) -0.3602(1) 0.17118(7) 0.0352(3) Uani 1.00 d . . .
S(5) S 0.2813(1) -0.4257(1) 0.07457(6) 0.0370(3) Uani 1.00 d . . .
S(6) S 0.1822(1) -0.2217(1) 0.08669(6) 0.0354(3) Uani 1.00 d . . .
P(1) P 0.43578(9) 0.00036(9) 0.17297(5) 0.0211(2) Uani 1.00 d . . .
O(1) O 0.8108(8) 0.1404(5) 0.3880(4) 0.128(3) Uani 1.00 d . . .
C(1) C 0.0677(4) -0.3296(4) 0.4435(2) 0.0247(9) Uani 1.00 d . . .
C(2) C -0.0096(4) -0.3611(4) 0.3965(2) 0.0301(10) Uani 1.00 d . . .
C(3) C 0.0647(4) -0.5013(4) 0.3889(2) 0.031(1) Uani 1.00 d . . .
C(4) C 0.1880(4) -0.5555(4) 0.4305(2) 0.0266(9) Uani 1.00 d . . .
C(5) C 0.1873(4) -0.4523(4) 0.4661(2) 0.0265(9) Uani 1.00 d . . .
C(6) C 0.0197(5) -0.1937(4) 0.4694(3) 0.041(1) Uani 1.00 d . . .
C(7) C -0.1484(4) -0.2641(5) 0.3652(3) 0.045(1) Uani 1.00 d . . .
C(8) C 0.0190(6) -0.5806(5) 0.3491(3) 0.050(2) Uani 1.00 d . . .
C(9) C 0.2922(6) -0.7033(4) 0.4393(3) 0.049(1) Uani 1.00 d . . .
C(10) C 0.2873(5) -0.4693(5) 0.5224(2) 0.042(1) Uani 1.00 d . . .
C(11) C 0.3993(4) -0.0070(4) 0.2713(2) 0.0242(9) Uani 1.00 d . . .
C(12) C 0.4949(4) -0.0207(4) 0.3211(2) 0.032(1) Uani 1.00 d . . .
C(13) C 0.4696(4) -0.0393(5) 0.3960(2) 0.038(1) Uani 1.00 d . . .
C(14) C 0.3494(5) -0.0464(4) 0.4224(2) 0.041(1) Uani 1.00 d . . .
C(15) C 0.2544(5) -0.0325(5) 0.3730(3) 0.041(1) Uani 1.00 d . . .
C(16) C 0.2767(4) -0.0115(4) 0.2973(2) 0.031(1) Uani 1.00 d . . .
C(17) C 0.5172(4) -0.1684(3) 0.1467(2) 0.0222(9) Uani 1.00 d . . .
C(18) C 0.6086(4) -0.2004(4) 0.0854(2) 0.030(1) Uani 1.00 d . . .
C(19) C 0.6693(4) -0.3314(4) 0.0645(2) 0.032(1) Uani 1.00 d . . .
C(20) C 0.6365(4) -0.4268(4) 0.1038(2) 0.033(1) Uani 1.00 d . . .
C(21) C 0.5437(5) -0.3929(4) 0.1634(3) 0.035(1) Uani 1.00 d . . .
C(22) C 0.4839(4) -0.2644(4) 0.1862(2) 0.030(1) Uani 1.00 d . . .
C(23) C 0.2765(4) 0.1006(4) 0.1254(2) 0.0235(9) Uani 1.00 d . . .
C(24) C 0.1850(4) 0.2298(4) 0.1456(2) 0.031(1) Uani 1.00 d . . .
C(25) C 0.0665(4) 0.3083(4) 0.1061(3) 0.036(1) Uani 1.00 d . . .
C(26) C 0.0374(4) 0.2604(4) 0.0479(2) 0.032(1) Uani 1.00 d . . .
C(27) C 0.1252(4) 0.1326(4) 0.0280(2) 0.034(1) Uani 1.00 d . . .
C(28) C 0.2457(4) 0.0522(4) 0.0671(2) 0.0266(10) Uani 1.00 d . . .
C(29) C 0.5535(4) 0.0696(4) 0.1481(2) 0.0224(9) Uani 1.00 d . . .
C(30) C 0.6932(4) -0.0084(4) 0.1633(2) 0.0256(9) Uani 1.00 d . . .
C(31) C 0.7859(4) 0.0418(4) 0.1419(2) 0.0267(9) Uani 1.00 d . . .
C(32) C 0.7399(4) 0.1684(4) 0.1038(2) 0.030(1) Uani 1.00 d . . .
C(33) C 0.6018(4) 0.2470(4) 0.0887(2) 0.033(1) Uani 1.00 d . . .
C(34) C 0.5068(4) 0.1995(4) 0.1110(2) 0.0274(10) Uani 1.00 d . . .
C(35) C 0.677(1) 0.1914(10) 0.3717(4) 0.104(3) Uani 1.00 d . . .
C(36) C 0.6539(5) 0.2608(6) 0.2973(3) 0.054(2) Uani 1.00 d . . .
C(37) C 0.7711(7) 0.2891(6) 0.2813(3) 0.064(2) Uani 1.00 d . . .
C(38) C 0.8838(6) 0.1691(8) 0.3267(7) 0.112(3) Uani 1.00 d . . .
H(1) H 0.0980 -0.1888 0.4871 0.0493 Uiso 1.00 calc . . .
H(2) H -0.0490 -0.1800 0.5094 0.0493 Uiso 1.00 calc . . .
H(3) H -0.0210 -0.1243 0.4286 0.0493 Uiso 1.00 calc . . .
H(4) H -0.1759 -0.1746 0.3787 0.0541 Uiso 1.00 calc . . .
H(5) H -0.1426 -0.2623 0.3116 0.0541 Uiso 1.00 calc . . .
H(6) H -0.2165 -0.2928 0.3851 0.0541 Uiso 1.00 calc . . .
H(7) H -0.0513 -0.5199 0.3142 0.0598 Uiso 1.00 calc . . .
H(8) H -0.0190 -0.6272 0.3848 0.0598 Uiso 1.00 calc . . .
H(9) H 0.0978 -0.6460 0.3226 0.0598 Uiso 1.00 calc . . .
H(10) H 0.3163 -0.7374 0.3911 0.0590 Uiso 1.00 calc . . .
H(11) H 0.2525 -0.7530 0.4712 0.0590 Uiso 1.00 calc . . .
H(12) H 0.3749 -0.7145 0.4614 0.0590 Uiso 1.00 calc . . .
H(13) H 0.2891 -0.5355 0.5628 0.0501 Uiso 1.00 calc . . .
H(14) H 0.3791 -0.4999 0.4994 0.0501 Uiso 1.00 calc . . .
H(15) H 0.2584 -0.3837 0.5416 0.0501 Uiso 1.00 calc . . .
H(16) H 0.5792 -0.0171 0.3032 0.0380 Uiso 1.00 calc . . .
H(17) H 0.5358 -0.0476 0.4308 0.0457 Uiso 1.00 calc . . .
H(18) H 0.3330 -0.0611 0.4753 0.0494 Uiso 1.00 calc . . .
H(19) H 0.1709 -0.0374 0.3914 0.0492 Uiso 1.00 calc . . .
H(20) H 0.2087 -0.0002 0.2628 0.0372 Uiso 1.00 calc . . .
H(21) H 0.6299 -0.1327 0.0576 0.0361 Uiso 1.00 calc . . .
H(22) H 0.7344 -0.3555 0.0225 0.0383 Uiso 1.00 calc . . .
H(23) H 0.6789 -0.5177 0.0894 0.0396 Uiso 1.00 calc . . .
H(24) H 0.5199 -0.4599 0.1899 0.0426 Uiso 1.00 calc . . .
H(25) H 0.4200 -0.2417 0.2288 0.0363 Uiso 1.00 calc . . .
H(26) H 0.2049 0.2634 0.1868 0.0370 Uiso 1.00 calc . . .
H(27) H 0.0030 0.3981 0.1195 0.0434 Uiso 1.00 calc . . .
H(28) H -0.0460 0.3173 0.0204 0.0383 Uiso 1.00 calc . . .
H(29) H 0.1032 0.0993 -0.0127 0.0403 Uiso 1.00 calc . . .
H(30) H 0.3082 -0.0378 0.0537 0.0319 Uiso 1.00 calc . . .
H(31) H 0.7260 -0.0983 0.1890 0.0307 Uiso 1.00 calc . . .
H(32) H 0.8829 -0.0120 0.1537 0.0321 Uiso 1.00 calc . . .
H(33) H 0.8054 0.2023 0.0875 0.0358 Uiso 1.00 calc . . .
H(34) H 0.5705 0.3363 0.0622 0.0391 Uiso 1.00 calc . . .
H(35) H 0.4093 0.2556 0.1010 0.0329 Uiso 1.00 calc . . .
H(36) H 0.6188 0.2544 0.4069 0.1243 Uiso 1.00 calc . . .
H(37) H 0.6525 0.1185 0.3746 0.1243 Uiso 1.00 calc . . .
H(38) H 0.5671 0.3438 0.2955 0.0653 Uiso 1.00 calc . . .
H(39) H 0.6531 0.2037 0.2622 0.0653 Uiso 1.00 calc . . .
H(40) H 0.7520 0.3743 0.2981 0.0764 Uiso 1.00 calc . . .
H(41) H 0.7961 0.2900 0.2288 0.0764 Uiso 1.00 calc . . .
H(42) H 0.9313 0.0924 0.2980 0.1348 Uiso 1.00 calc . . .
H(43) H 0.9506 0.1932 0.3426 0.1348 Uiso 1.00 calc . . .

loop_
_atom_site_aniso_label
_atom_site_aniso_U_11
_atom_site_aniso_U_22
_atom_site_aniso_U_33
_atom_site_aniso_U_12
_atom_site_aniso_U_13
_atom_site_aniso_U_23
Mo(1) 0.0205(2) 0.0211(2) 0.0161(2) -0.0088(1) -0.0005(1) -0.0010(1)
Mo(2) 0.0221(2) 0.0199(2) 0.0179(2) -0.0082(1) -0.0031(1) -0.0016(1)
S(1) 0.0274(5) 0.0416(6) 0.0242(5) -0.0188(4) -0.0038(4) -0.0012(4)
S(2) 0.0322(5) 0.0189(4) 0.0211(4) -0.0089(4) -0.0038(4) -0.0021(3)
S(3) 0.0250(4) 0.0192(4) 0.0211(4) -0.0061(4) -0.0010(3) -0.0020(3)
S(4) 0.0270(5) 0.0315(5) 0.0471(6) -0.0117(4) -0.0082(4) -0.0070(5)
S(5) 0.0384(6) 0.0392(6) 0.0260(5) -0.0119(5) 0.0010(4) -0.0053(4)
S(6) 0.0427(6) 0.0358(6) 0.0272(5) -0.0189(5) -0.0022(4) 0.0020(4)
P(1) 0.0222(4) 0.0233(5) 0.0193(4) -0.0121(4) 0.0008(3) -0.0017(4)
O(1) 0.159(6) 0.068(3) 0.128(6) -0.020(4) -0.103(5) 0.020(3)
C(1) 0.025(2) 0.027(2) 0.019(2) -0.010(2) 0.007(1) -0.003(1)
C(2) 0.025(2) 0.036(2) 0.023(2) -0.011(2) 0.004(2) 0.001(2)
C(3) 0.039(2) 0.039(2) 0.023(2) -0.027(2) 0.006(2) -0.002(2)
C(4) 0.030(2) 0.024(2) 0.020(2) -0.011(2) 0.006(1) 0.003(1)
C(5) 0.025(2) 0.032(2) 0.019(2) -0.012(2) 0.001(1) 0.001(1)
C(6) 0.050(3) 0.038(2) 0.032(2) -0.018(2) 0.008(2) -0.008(2)
C(7) 0.022(2) 0.062(3) 0.037(3) -0.010(2) 0.002(2) 0.000(2)
C(8) 0.068(3) 0.069(3) 0.040(3) -0.055(3) 0.012(2) -0.013(2)
C(9) 0.064(3) 0.027(2) 0.038(3) -0.011(2) 0.007(2) 0.009(2)
C(10) 0.037(2) 0.064(3) 0.022(2) -0.021(2) -0.006(2) -0.001(2)
C(11) 0.026(2) 0.024(2) 0.022(2) -0.012(2) 0.001(1) -0.003(1)
C(12) 0.028(2) 0.037(2) 0.026(2) -0.012(2) -0.003(2) -0.002(2)
C(13) 0.035(2) 0.045(2) 0.024(2) -0.010(2) -0.004(2) -0.003(2)
C(14) 0.055(3) 0.032(2) 0.024(2) -0.013(2) 0.005(2) 0.000(2)
C(15) 0.051(3) 0.043(2) 0.033(2) -0.027(2) 0.012(2) -0.006(2)
C(16) 0.032(2) 0.037(2) 0.029(2) -0.020(2) 0.004(2) -0.007(2)
C(17) 0.020(2) 0.023(2) 0.023(2) -0.010(1) -0.003(1) 0.000(1)
C(18) 0.040(2) 0.033(2) 0.025(2) -0.024(2) 0.002(2) -0.003(2)
C(19) 0.037(2) 0.036(2) 0.025(2) -0.017(2) 0.005(2) -0.011(2)
C(20) 0.036(2) 0.026(2) 0.037(2) -0.013(2) -0.003(2) -0.007(2)
C(21) 0.044(2) 0.023(2) 0.041(2) -0.018(2) 0.000(2) 0.000(2)
C(22) 0.034(2) 0.028(2) 0.029(2) -0.016(2) 0.004(2) -0.002(2)
C(23) 0.024(2) 0.031(2) 0.019(2) -0.016(2) 0.001(1) -0.005(1)
C(24) 0.026(2) 0.031(2) 0.036(2) -0.012(2) -0.003(2) -0.011(2)
C(25) 0.028(2) 0.029(2) 0.051(3) -0.011(2) -0.002(2) -0.010(2)
C(26) 0.026(2) 0.035(2) 0.031(2) -0.011(2) -0.005(2) 0.000(2)
C(27) 0.030(2) 0.045(2) 0.029(2) -0.019(2) -0.003(2) -0.005(2)
C(28) 0.028(2) 0.031(2) 0.024(2) -0.016(2) 0.002(1) -0.008(2)
C(29) 0.024(2) 0.025(2) 0.019(2) -0.012(2) 0.001(1) -0.003(1)
C(30) 0.024(2) 0.022(2) 0.029(2) -0.009(2) 0.000(1) -0.003(1)
C(31) 0.018(2) 0.032(2) 0.028(2) -0.011(2) 0.001(1) -0.004(2)
C(32) 0.035(2) 0.038(2) 0.026(2) -0.025(2) 0.004(2) -0.004(2)
C(33) 0.036(2) 0.027(2) 0.036(2) -0.018(2) -0.005(2) 0.008(2)
C(34) 0.022(2) 0.029(2) 0.030(2) -0.011(2) -0.003(1) 0.002(2)
C(35) 0.183(9) 0.136(7) 0.051(4) -0.123(7) -0.023(5) 0.003(4)
C(36) 0.041(3) 0.062(3) 0.047(3) -0.010(2) -0.004(2) -0.015(3)
C(37) 0.076(4) 0.067(4) 0.058(4) -0.039(3) 0.004(3) -0.021(3)
C(38) 0.029(3) 0.068(5) 0.24(1) -0.002(3) -0.024(5) -0.086(6)

loop_
_atom_type_symbol
_atom_type_description
_atom_type_scat_dispersion_real
_atom_type_scat_dispersion_imag
_atom_type_scat_source
C C 0.003 0.002
;International Tables for Crystallography
(1992, Vol. C, Tables 4.2.6.8 and 6.1.1.1)
;
H H 0.000 0.000
;International Tables for Crystallography
(1992, Vol. C, Table 6.1.1.2)
;
S S 0.125 0.123
;International Tables for Crystallography
(1992, Vol. C, Tables 4.2.6.8 and 6.1.1.1)
;
Mo Mo -1.683 0.686
;International Tables for Crystallography
(1992, Vol. C, Tables 4.2.6.8 and 6.1.1.1)
;
P P 0.102 0.094
;International Tables for Crystallography
(1992, Vol. C, Tables 4.2.6.8 and 6.1.1.1)
;
O O 0.011 0.006
;International Tables for Crystallography
(1992, Vol. C, Tables 4.2.6.8 and 6.1.1.1)
;

loop_
_geom_angle_atom_site_label_1
_geom_angle_atom_site_label_2
_geom_angle_atom_site_label_3
_geom_angle
_geom_angle_site_symmetry_1
_geom_angle_site_symmetry_2
_geom_angle_site_symmetry_3
_geom_angle_publ_flag
Mo(2) Mo(1) S(1) 118.30(3) . . . yes
Mo(2) Mo(1) S(2) 51.57(2) . . . yes
Mo(2) Mo(1) S(3) 51.29(2) . . . yes
Mo(2) Mo(1) C(1) 129.06(9) . . . yes
Mo(2) Mo(1) C(2) 99.23(10) . . . yes
Mo(2) Mo(1) C(3) 98.19(10) . . . yes
Mo(2) Mo(1) C(4) 126.8(1) . . . yes
Mo(2) Mo(1) C(5) 154.95(9) . . . yes
S(1) Mo(1) S(2) 104.27(4) . . . yes
S(1) Mo(1) S(3) 104.48(4) . . . yes
S(1) Mo(1) C(1) 104.28(10) . . . yes
S(1) Mo(1) C(2) 139.0(1) . . . yes
S(1) Mo(1) C(3) 139.9(1) . . . yes
S(1) Mo(1) C(4) 105.4(1) . . . yes
S(1) Mo(1) C(5) 86.69(10) . . . yes
S(2) Mo(1) S(3) 102.51(3) . . . yes
S(2) Mo(1) C(1) 93.42(9) . . . yes
S(2) Mo(1) C(2) 85.75(9) . . . yes
S(2) Mo(1) C(3) 111.6(1) . . . yes
S(2) Mo(1) C(4) 142.94(10) . . . yes
S(2) Mo(1) C(5) 127.64(9) . . . yes
S(3) Mo(1) C(1) 142.30(10) . . . yes
S(3) Mo(1) C(2) 112.0(1) . . . yes
S(3) Mo(1) C(3) 84.94(10) . . . yes
S(3) Mo(1) C(4) 91.02(10) . . . yes
S(3) Mo(1) C(5) 124.37(10) . . . yes
C(1) Mo(1) C(2) 34.8(1) . . . yes
C(1) Mo(1) C(3) 57.4(1) . . . yes
C(1) Mo(1) C(4) 58.0(1) . . . yes
C(1) Mo(1) C(5) 35.1(1) . . . yes
C(2) Mo(1) C(3) 33.8(1) . . . yes
C(2) Mo(1) C(4) 57.2(1) . . . yes
C(2) Mo(1) C(5) 57.7(1) . . . yes
C(3) Mo(1) C(4) 34.7(1) . . . yes
C(3) Mo(1) C(5) 57.5(1) . . . yes
C(4) Mo(1) C(5) 34.7(1) . . . yes
Mo(1) Mo(2) S(2) 51.68(2) . . . yes
Mo(1) Mo(2) S(3) 51.92(2) . . . yes
Mo(1) Mo(2) S(4) 112.91(3) . . . yes
Mo(1) Mo(2) S(5) 131.42(3) . . . yes
Mo(1) Mo(2) S(6) 128.50(3) . . . yes
S(2) Mo(2) S(3) 103.26(3) . . . yes
S(2) Mo(2) S(4) 105.81(4) . . . yes
S(2) Mo(2) S(5) 136.33(4) . . . yes
S(2) Mo(2) S(6) 90.88(4) . . . yes
S(3) Mo(2) S(4) 107.97(4) . . . yes
S(3) Mo(2) S(5) 91.62(4) . . . yes
S(3) Mo(2) S(6) 133.23(4) . . . yes
S(4) Mo(2) S(5) 108.11(4) . . . yes
S(4) Mo(2) S(6) 110.52(4) . . . yes
S(5) Mo(2) S(6) 51.73(4) . . . yes
Mo(1) S(2) Mo(2) 76.75(3) . . . yes
Mo(1) S(3) Mo(2) 76.79(3) . . . yes
Mo(2) S(5) S(6) 63.48(4) . . . yes
Mo(2) S(6) S(5) 64.78(4) . . . yes
C(11) P(1) C(17) 108.3(2) . . . yes
C(11) P(1) C(23) 109.2(2) . . . yes
C(11) P(1) C(29) 111.3(2) . . . yes
C(17) P(1) C(23) 110.0(2) . . . yes
C(17) P(1) C(29) 107.8(2) . . . yes
C(23) P(1) C(29) 110.2(2) . . . yes
C(35) O(1) C(38) 109.7(6) . . . yes
Mo(1) C(1) C(2) 75.4(2) . . . yes
Mo(1) C(1) C(5) 72.2(2) . . . yes
Mo(1) C(1) C(6) 123.2(3) . . . yes
C(2) C(1) C(5) 107.8(3) . . . yes
C(2) C(1) C(6) 124.6(4) . . . yes
C(5) C(1) C(6) 127.3(4) . . . yes
Mo(1) C(2) C(1) 69.7(2) . . . yes
Mo(1) C(2) C(3) 73.2(2) . . . yes
Mo(1) C(2) C(7) 125.4(3) . . . yes
C(1) C(2) C(3) 107.8(3) . . . yes
C(1) C(2) C(7) 125.8(4) . . . yes
C(3) C(2) C(7) 126.3(4) . . . yes
Mo(1) C(3) C(2) 73.0(2) . . . yes
Mo(1) C(3) C(4) 69.2(2) . . . yes
Mo(1) C(3) C(8) 126.2(3) . . . yes
C(2) C(3) C(4) 107.4(4) . . . yes
C(2) C(3) C(8) 126.6(4) . . . yes
C(4) C(3) C(8) 125.9(4) . . . yes
Mo(1) C(4) C(3) 76.1(2) . . . yes
Mo(1) C(4) C(5) 72.9(2) . . . yes
Mo(1) C(4) C(9) 122.0(3) . . . yes
C(3) C(4) C(5) 109.1(3) . . . yes
C(3) C(4) C(9) 123.8(4) . . . yes
C(5) C(4) C(9) 126.8(4) . . . yes
Mo(1) C(5) C(1) 72.7(2) . . . yes
Mo(1) C(5) C(4) 72.4(2) . . . yes
Mo(1) C(5) C(10) 124.3(3) . . . yes
C(1) C(5) C(4) 107.8(3) . . . yes
C(1) C(5) C(10) 125.8(4) . . . yes
C(4) C(5) C(10) 126.2(4) . . . yes
P(1) C(11) C(12) 121.3(3) . . . yes
P(1) C(11) C(16) 118.4(3) . . . yes
C(12) C(11) C(16) 120.1(4) . . . yes
C(11) C(12) C(13) 119.8(4) . . . yes
C(12) C(13) C(14) 120.6(4) . . . yes
C(13) C(14) C(15) 119.6(4) . . . yes
C(14) C(15) C(16) 120.8(4) . . . yes
C(11) C(16) C(15) 119.1(4) . . . yes
P(1) C(17) C(18) 119.6(3) . . . yes
P(1) C(17) C(22) 119.5(3) . . . yes
C(18) C(17) C(22) 120.9(3) . . . yes
C(17) C(18) C(19) 119.1(3) . . . yes
C(18) C(19) C(20) 120.0(4) . . . yes
C(19) C(20) C(21) 120.2(4) . . . yes
C(20) C(21) C(22) 121.0(4) . . . yes
C(17) C(22) C(21) 118.8(4) . . . yes
P(1) C(23) C(24) 119.8(3) . . . yes
P(1) C(23) C(28) 120.2(3) . . . yes
C(24) C(23) C(28) 120.0(4) . . . yes
C(23) C(24) C(25) 119.3(4) . . . yes
C(24) C(25) C(26) 120.5(4) . . . yes
C(25) C(26) C(27) 121.0(4) . . . yes
C(26) C(27) C(28) 119.2(4) . . . yes
C(23) C(28) C(27) 120.1(3) . . . yes
P(1) C(29) C(30) 119.7(3) . . . yes
P(1) C(29) C(34) 120.6(3) . . . yes
C(30) C(29) C(34) 119.6(3) . . . yes
C(29) C(30) C(31) 120.3(3) . . . yes
C(30) C(31) C(32) 119.8(3) . . . yes
C(31) C(32) C(33) 120.5(3) . . . yes
C(32) C(33) C(34) 120.5(4) . . . yes
C(29) C(34) C(33) 119.3(3) . . . yes
O(1) C(35) C(36) 109.6(7) . . . yes
C(35) C(36) C(37) 104.4(6) . . . yes
C(36) C(37) C(38) 100.9(5) . . . yes
O(1) C(38) C(37) 104.1(5) . . . yes

loop_
_geom_bond_atom_site_label_1
_geom_bond_atom_site_label_2
_geom_bond_distance
_geom_bond_site_symmetry_1
_geom_bond_site_symmetry_2
_geom_bond_publ_flag
Mo(1) Mo(2) 2.8731(4) . . yes
Mo(1) S(1) 2.148(1) . . yes
Mo(1) S(2) 2.3158(9) . . yes
Mo(1) S(3) 2.3231(9) . . yes
Mo(1) C(1) 2.367(3) . . yes
Mo(1) C(2) 2.442(4) . . yes
Mo(1) C(3) 2.445(4) . . yes
Mo(1) C(4) 2.353(3) . . yes
Mo(1) C(5) 2.361(4) . . yes
Mo(2) S(2) 2.3121(9) . . yes
Mo(2) S(3) 2.3028(9) . . yes
Mo(2) S(4) 2.122(1) . . yes
Mo(2) S(5) 2.382(1) . . yes
Mo(2) S(6) 2.356(1) . . yes
S(5) S(6) 2.068(2) . . yes
P(1) C(11) 1.797(4) . . yes
P(1) C(17) 1.795(4) . . yes
P(1) C(23) 1.796(4) . . yes
P(1) C(29) 1.799(4) . . yes
O(1) C(35) 1.35(1) . . yes
O(1) C(38) 1.41(1) . . yes
C(1) C(2) 1.441(6) . . yes
C(1) C(5) 1.427(5) . . yes
C(1) C(6) 1.499(6) . . yes
C(2) C(3) 1.419(6) . . yes
C(2) C(7) 1.501(6) . . yes
C(3) C(4) 1.433(6) . . yes
C(3) C(8) 1.496(6) . . yes
C(4) C(5) 1.406(6) . . yes
C(4) C(9) 1.511(6) . . yes
C(5) C(10) 1.496(6) . . yes
C(11) C(12) 1.388(5) . . yes
C(11) C(16) 1.405(5) . . yes
C(12) C(13) 1.374(6) . . yes
C(13) C(14) 1.394(7) . . yes
C(14) C(15) 1.376(7) . . yes
C(15) C(16) 1.386(6) . . yes
C(17) C(18) 1.394(5) . . yes
C(17) C(22) 1.395(5) . . yes
C(18) C(19) 1.398(5) . . yes
C(19) C(20) 1.385(6) . . yes
C(20) C(21) 1.378(6) . . yes
C(21) C(22) 1.387(6) . . yes
C(23) C(24) 1.401(5) . . yes
C(23) C(28) 1.390(5) . . yes
C(24) C(25) 1.377(6) . . yes
C(25) C(26) 1.378(6) . . yes
C(26) C(27) 1.380(6) . . yes
C(27) C(28) 1.392(6) . . yes
C(29) C(30) 1.390(5) . . yes
C(29) C(34) 1.400(5) . . yes
C(30) C(31) 1.385(5) . . yes
C(31) C(32) 1.378(6) . . yes
C(32) C(33) 1.376(6) . . yes
C(33) C(34) 1.389(5) . . yes
C(35) C(36) 1.451(9) . . yes
C(36) C(37) 1.460(8) . . yes
C(37) C(38) 1.53(1) . . yes

loop_
_geom_contact_atom_site_label_1
_geom_contact_atom_site_label_2
_geom_contact_distance
_geom_contact_site_symmetry_1
_geom_contact_site_symmetry_2
_geom_contact_publ_flag
Mo(1) Mo(2) 2.8731(4) . . ?
S(1) C(22) 3.594(4) . . ?
S(6) C(28) 3.449(4) . . ?
S(6) C(32) 3.536(4) . 2_655 ?
O(1) C(6) 3.557(7) . 1_655 ?
O(1) C(6) 3.591(8) . 2_656 ?
C(9) C(13) 3.517(6) . 1_545 ?

loop_
_geom_torsion_atom_site_label_1
_geom_torsion_atom_site_label_2
_geom_torsion_atom_site_label_3
_geom_torsion_atom_site_label_4
_geom_torsion
_geom_torsion_site_symmetry_1
_geom_torsion_site_symmetry_2
_geom_torsion_site_symmetry_3
_geom_torsion_site_symmetry_4
_geom_torsion_publ_flag
Mo(1) Mo(2) S(5) S(6) -111.19(5) . . . . yes
Mo(1) Mo(2) S(6) S(5) 116.69(5) . . . . yes
Mo(1) S(2) Mo(2) S(3) -6.37(3) . . . . yes
Mo(1) S(2) Mo(2) S(4) 106.97(4) . . . . yes
Mo(1) S(2) Mo(2) S(5) -113.16(5) . . . . yes
Mo(1) S(2) Mo(2) S(6) -141.39(4) . . . . yes
Mo(1) S(3) Mo(2) S(2) 6.34(3) . . . . yes
Mo(1) S(3) Mo(2) S(4) -105.41(4) . . . . yes
Mo(1) S(3) Mo(2) S(5) 144.95(4) . . . . yes
Mo(1) S(3) Mo(2) S(6) 110.41(5) . . . . yes
Mo(1) C(1) C(2) C(3) 63.8(3) . . . . yes
Mo(1) C(1) C(2) C(7) -119.7(4) . . . . yes
Mo(1) C(1) C(5) C(4) -64.3(2) . . . . yes
Mo(1) C(1) C(5) C(10) 120.2(4) . . . . yes
Mo(1) C(2) C(1) C(5) -65.5(2) . . . . yes
Mo(1) C(2) C(1) C(6) 120.5(4) . . . . yes
Mo(1) C(2) C(3) C(4) 61.0(2) . . . . yes
Mo(1) C(2) C(3) C(8) -122.8(4) . . . . yes
Mo(1) C(3) C(2) C(1) -61.5(2) . . . . yes
Mo(1) C(3) C(2) C(7) 122.0(4) . . . . yes
Mo(1) C(3) C(4) C(5) 66.1(2) . . . . yes
Mo(1) C(3) C(4) C(9) -119.4(4) . . . . yes
Mo(1) C(4) C(3) C(2) -63.5(3) . . . . yes
Mo(1) C(4) C(3) C(8) 120.3(4) . . . . yes
Mo(1) C(4) C(5) C(1) 64.5(2) . . . . yes
Mo(1) C(4) C(5) C(10) -120.1(4) . . . . yes
Mo(1) C(5) C(1) C(2) 67.6(2) . . . . yes
Mo(1) C(5) C(1) C(6) -118.6(4) . . . . yes
Mo(1) C(5) C(4) C(3) -68.2(3) . . . . yes
Mo(1) C(5) C(4) C(9) 117.5(4) . . . . yes
Mo(2) Mo(1) C(1) C(2) 36.4(3) . . . . yes
Mo(2) Mo(1) C(1) C(5) 150.9(2) . . . . yes
Mo(2) Mo(1) C(1) C(6) -85.7(3) . . . . yes
Mo(2) Mo(1) C(2) C(1) -152.2(2) . . . . yes
Mo(2) Mo(1) C(2) C(3) 91.0(2) . . . . yes
Mo(2) Mo(1) C(2) C(7) -32.0(4) . . . . yes
Mo(2) Mo(1) C(3) C(2) -94.4(2) . . . . yes
Mo(2) Mo(1) C(3) C(4) 148.9(2) . . . . yes
Mo(2) Mo(1) C(3) C(8) 28.9(4) . . . . yes
Mo(2) Mo(1) C(4) C(3) -39.7(2) . . . . yes
Mo(2) Mo(1) C(4) C(5) -155.1(2) . . . . yes
Mo(2) Mo(1) C(4) C(9) 81.7(4) . . . . yes
Mo(2) Mo(1) C(5) C(1) -63.0(3) . . . . yes
Mo(2) Mo(1) C(5) C(4) 52.8(3) . . . . yes
Mo(2) Mo(1) C(5) C(10) 175.1(2) . . . . yes
Mo(2) S(2) Mo(1) S(1) 115.00(3) . . . . yes
Mo(2) S(2) Mo(1) S(3) 6.29(3) . . . . yes
Mo(2) S(2) Mo(1) C(1) -139.32(10) . . . . yes
Mo(2) S(2) Mo(1) C(2) -105.3(1) . . . . yes
Mo(2) S(2) Mo(1) C(3) -83.2(1) . . . . yes
Mo(2) S(2) Mo(1) C(4) -102.6(2) . . . . yes
Mo(2) S(2) Mo(1) C(5) -148.1(1) . . . . yes
Mo(2) S(3) Mo(1) S(1) -114.86(3) . . . . yes
Mo(2) S(3) Mo(1) S(2) -6.32(3) . . . . yes
Mo(2) S(3) Mo(1) C(1) 106.5(2) . . . . yes
Mo(2) S(3) Mo(1) C(2) 84.1(1) . . . . yes
Mo(2) S(3) Mo(1) C(3) 104.7(1) . . . . yes
Mo(2) S(3) Mo(1) C(4) 138.92(10) . . . . yes
Mo(2) S(3) Mo(1) C(5) 149.1(1) . . . . yes
S(1) Mo(1) Mo(2) S(2) -85.99(5) . . . . yes
S(1) Mo(1) Mo(2) S(3) 86.13(5) . . . . yes
S(1) Mo(1) Mo(2) S(4) -178.46(4) . . . . yes
S(1) Mo(1) Mo(2) S(5) 36.17(5) . . . . yes
S(1) Mo(1) Mo(2) S(6) -33.12(5) . . . . yes
S(1) Mo(1) C(1) C(2) -176.8(2) . . . . yes
S(1) Mo(1) C(1) C(5) -62.3(2) . . . . yes
S(1) Mo(1) C(1) C(6) 61.1(3) . . . . yes
S(1) Mo(1) C(2) C(1) 4.7(3) . . . . yes
S(1) Mo(1) C(2) C(3) -112.2(2) . . . . yes
S(1) Mo(1) C(2) C(7) 124.9(3) . . . . yes
S(1) Mo(1) C(3) C(2) 109.4(2) . . . . yes
S(1) Mo(1) C(3) C(4) -7.4(3) . . . . yes
S(1) Mo(1) C(3) C(8) -127.3(4) . . . . yes
S(1) Mo(1) C(4) C(3) 175.1(2) . . . . yes
S(1) Mo(1) C(4) C(5) 59.8(2) . . . . yes
S(1) Mo(1) C(4) C(9) -63.4(4) . . . . yes
S(1) Mo(1) C(5) C(1) 120.8(2) . . . . yes
S(1) Mo(1) C(5) C(4) -123.5(2) . . . . yes
S(1) Mo(1) C(5) C(10) -1.2(3) . . . . yes
S(2) Mo(1) Mo(2) S(3) 172.12(4) . . . . yes
S(2) Mo(1) Mo(2) S(4) -92.47(4) . . . . yes
S(2) Mo(1) Mo(2) S(5) 122.16(5) . . . . yes
S(2) Mo(1) Mo(2) S(6) 52.87(5) . . . . yes
S(2) Mo(1) C(1) C(2) 77.5(2) . . . . yes
S(2) Mo(1) C(1) C(5) -167.9(2) . . . . yes
S(2) Mo(1) C(1) C(6) -44.5(3) . . . . yes
S(2) Mo(1) C(2) C(1) -102.2(2) . . . . yes
S(2) Mo(1) C(2) C(3) 140.9(2) . . . . yes
S(2) Mo(1) C(2) C(7) 18.0(4) . . . . yes
S(2) Mo(1) C(3) C(2) -42.6(2) . . . . yes
S(2) Mo(1) C(3) C(4) -159.3(2) . . . . yes
S(2) Mo(1) C(3) C(8) 80.7(4) . . . . yes
S(2) Mo(1) C(4) C(3) 33.0(3) . . . . yes
S(2) Mo(1) C(4) C(5) -82.4(3) . . . . yes
S(2) Mo(1) C(4) C(9) 154.4(3) . . . . yes
S(2) Mo(1) C(5) C(1) 15.3(3) . . . . yes
S(2) Mo(1) C(5) C(4) 131.0(2) . . . . yes
S(2) Mo(1) C(5) C(10) -106.7(3) . . . . yes
S(2) Mo(2) Mo(1) S(3) -172.12(4) . . . . yes
S(2) Mo(2) Mo(1) C(1) 56.9(1) . . . . yes
S(2) Mo(2) Mo(1) C(2) 77.0(1) . . . . yes
S(2) Mo(2) Mo(1) C(3) 111.2(1) . . . . yes
S(2) Mo(2) Mo(1) C(4) 132.7(1) . . . . yes
S(2) Mo(2) Mo(1) C(5) 98.2(2) . . . . yes
S(2) Mo(2) S(5) S(6) -37.04(7) . . . . yes
S(2) Mo(2) S(6) S(5) 155.42(5) . . . . yes
S(3) Mo(1) Mo(2) S(4) 95.41(4) . . . . yes
S(3) Mo(1) Mo(2) S(5) -49.96(5) . . . . yes
S(3) Mo(1) Mo(2) S(6) -119.25(5) . . . . yes
S(3) Mo(1) C(1) C(2) -38.1(3) . . . . yes
S(3) Mo(1) C(1) C(5) 76.4(3) . . . . yes
S(3) Mo(1) C(1) C(6) -160.2(3) . . . . yes
S(3) Mo(1) C(2) C(1) 156.0(2) . . . . yes
S(3) Mo(1) C(2) C(3) 39.1(2) . . . . yes
S(3) Mo(1) C(2) C(7) -83.8(4) . . . . yes
S(3) Mo(1) C(3) C(2) -144.0(2) . . . . yes
S(3) Mo(1) C(3) C(4) 99.2(2) . . . . yes
S(3) Mo(1) C(3) C(8) -20.8(4) . . . . yes
S(3) Mo(1) C(4) C(3) -79.6(2) . . . . yes
S(3) Mo(1) C(4) C(5) 165.1(2) . . . . yes
S(3) Mo(1) C(4) C(9) 41.9(4) . . . . yes
S(3) Mo(1) C(5) C(1) -133.9(2) . . . . yes
S(3) Mo(1) C(5) C(4) -18.2(3) . . . . yes
S(3) Mo(1) C(5) C(10) 104.1(3) . . . . yes
S(3) Mo(2) Mo(1) C(1) -131.0(1) . . . . yes
S(3) Mo(2) Mo(1) C(2) -110.9(1) . . . . yes
S(3) Mo(2) Mo(1) C(3) -76.7(1) . . . . yes
S(3) Mo(2) Mo(1) C(4) -55.2(1) . . . . yes
S(3) Mo(2) Mo(1) C(5) -89.6(2) . . . . yes
S(3) Mo(2) S(5) S(6) -148.26(5) . . . . yes
S(3) Mo(2) S(6) S(5) 46.19(7) . . . . yes
S(4) Mo(2) Mo(1) C(1) -35.5(1) . . . . yes
S(4) Mo(2) Mo(1) C(2) -15.5(1) . . . . yes
S(4) Mo(2) Mo(1) C(3) 18.7(1) . . . . yes
S(4) Mo(2) Mo(1) C(4) 40.3(1) . . . . yes
S(4) Mo(2) Mo(1) C(5) 5.8(2) . . . . yes
S(4) Mo(2) S(5) S(6) 102.23(5) . . . . yes
S(4) Mo(2) S(6) S(5) -97.32(5) . . . . yes
S(5) Mo(2) Mo(1) C(1) 179.1(1) . . . . yes
S(5) Mo(2) Mo(1) C(2) -160.8(1) . . . . yes
S(5) Mo(2) Mo(1) C(3) -126.7(1) . . . . yes
S(5) Mo(2) Mo(1) C(4) -105.1(1) . . . . yes
S(5) Mo(2) Mo(1) C(5) -139.6(2) . . . . yes
S(6) Mo(2) Mo(1) C(1) 109.8(1) . . . . yes
S(6) Mo(2) Mo(1) C(2) 129.9(1) . . . . yes
S(6) Mo(2) Mo(1) C(3) 164.0(1) . . . . yes
S(6) Mo(2) Mo(1) C(4) -174.4(1) . . . . yes
S(6) Mo(2) Mo(1) C(5) 151.1(2) . . . . yes
P(1) C(11) C(12) C(13) -173.6(3) . . . . yes
P(1) C(11) C(16) C(15) 172.8(3) . . . . yes
P(1) C(17) C(18) C(19) -178.7(3) . . . . yes
P(1) C(17) C(22) C(21) 177.6(3) . . . . yes
P(1) C(23) C(24) C(25) 176.7(3) . . . . yes
P(1) C(23) C(28) C(27) -177.0(3) . . . . yes
P(1) C(29) C(30) C(31) 177.6(3) . . . . yes
P(1) C(29) C(34) C(33) -176.2(3) . . . . yes
O(1) C(35) C(36) C(37) -20.0(8) . . . . yes
O(1) C(38) C(37) C(36) -32.0(6) . . . . yes
C(1) Mo(1) C(2) C(3) -116.9(3) . . . . yes
C(1) Mo(1) C(2) C(7) 120.2(5) . . . . yes
C(1) Mo(1) C(3) C(2) 37.2(2) . . . . yes
C(1) Mo(1) C(3) C(4) -79.6(2) . . . . yes
C(1) Mo(1) C(3) C(8) 160.5(5) . . . . yes
C(1) Mo(1) C(4) C(3) 77.7(2) . . . . yes
C(1) Mo(1) C(4) C(5) -37.7(2) . . . . yes
C(1) Mo(1) C(4) C(9) -160.9(4) . . . . yes
C(1) Mo(1) C(5) C(4) 115.8(3) . . . . yes
C(1) Mo(1) C(5) C(10) -121.9(4) . . . . yes
C(1) C(2) Mo(1) C(3) 116.9(3) . . . . yes
C(1) C(2) Mo(1) C(4) 79.7(2) . . . . yes
C(1) C(2) Mo(1) C(5) 38.3(2) . . . . yes
C(1) C(2) C(3) C(4) -0.6(4) . . . . yes
C(1) C(2) C(3) C(8) 175.7(4) . . . . yes
C(1) C(5) Mo(1) C(2) -37.9(2) . . . . yes
C(1) C(5) Mo(1) C(3) -78.2(2) . . . . yes
C(1) C(5) Mo(1) C(4) -115.8(3) . . . . yes
C(1) C(5) C(4) C(3) -3.7(4) . . . . yes
C(1) C(5) C(4) C(9) -177.9(4) . . . . yes
C(2) Mo(1) C(1) C(5) 114.5(3) . . . . yes
C(2) Mo(1) C(1) C(6) -122.1(4) . . . . yes
C(2) Mo(1) C(3) C(4) -116.8(3) . . . . yes
C(2) Mo(1) C(3) C(8) 123.3(5) . . . . yes
C(2) Mo(1) C(4) C(3) 36.2(2) . . . . yes
C(2) Mo(1) C(4) C(5) -79.2(2) . . . . yes
C(2) Mo(1) C(4) C(9) 157.6(4) . . . . yes
C(2) Mo(1) C(5) C(4) 77.8(2) . . . . yes
C(2) Mo(1) C(5) C(10) -159.9(4) . . . . yes
C(2) C(1) Mo(1) C(3) -36.1(2) . . . . yes
C(2) C(1) Mo(1) C(4) -77.3(2) . . . . yes
C(2) C(1) Mo(1) C(5) -114.5(3) . . . . yes
C(2) C(1) C(5) C(4) 3.3(4) . . . . yes
C(2) C(1) C(5) C(10) -172.1(4) . . . . yes
C(2) C(3) Mo(1) C(4) 116.8(3) . . . . yes
C(2) C(3) Mo(1) C(5) 79.2(2) . . . . yes
C(2) C(3) C(4) C(5) 2.6(4) . . . . yes
C(2) C(3) C(4) C(9) 177.1(4) . . . . yes
C(3) Mo(1) C(1) C(5) 78.5(2) . . . . yes
C(3) Mo(1) C(1) C(6) -158.1(4) . . . . yes
C(3) Mo(1) C(2) C(7) -122.9(5) . . . . yes
C(3) Mo(1) C(4) C(5) -115.3(3) . . . . yes
C(3) Mo(1) C(4) C(9) 121.5(5) . . . . yes
C(3) Mo(1) C(5) C(4) 37.6(2) . . . . yes
C(3) Mo(1) C(5) C(10) 159.9(4) . . . . yes
C(3) C(2) Mo(1) C(4) -37.2(2) . . . . yes
C(3) C(2) Mo(1) C(5) -78.6(3) . . . . yes
C(3) C(2) C(1) C(5) -1.7(4) . . . . yes
C(3) C(2) C(1) C(6) -175.7(3) . . . . yes
C(3) C(4) Mo(1) C(5) 115.3(3) . . . . yes
C(3) C(4) C(5) C(10) 171.7(4) . . . . yes
C(4) Mo(1) C(1) C(5) 37.2(2) . . . . yes
C(4) Mo(1) C(1) C(6) 160.6(4) . . . . yes
C(4) Mo(1) C(2) C(7) -160.1(4) . . . . yes
C(4) Mo(1) C(3) C(8) -119.9(5) . . . . yes
C(4) Mo(1) C(5) C(10) 122.3(4) . . . . yes
C(4) C(3) Mo(1) C(5) -37.6(2) . . . . yes
C(4) C(3) C(2) C(7) -177.0(4) . . . . yes
C(4) C(5) C(1) C(6) 177.1(4) . . . . yes
C(5) Mo(1) C(1) C(6) 123.4(4) . . . . yes
C(5) Mo(1) C(2) C(7) 158.5(4) . . . . yes
C(5) Mo(1) C(3) C(8) -157.5(5) . . . . yes
C(5) Mo(1) C(4) C(9) -123.2(5) . . . . yes
C(5) C(1) C(2) C(7) 174.8(4) . . . . yes
C(5) C(4) C(3) C(8) -173.6(4) . . . . yes
C(6) C(1) C(2) C(7) 0.8(6) . . . . yes
C(6) C(1) C(5) C(10) 1.6(6) . . . . yes
C(7) C(2) C(3) C(8) -0.8(6) . . . . yes
C(8) C(3) C(4) C(9) 0.8(6) . . . . yes
C(9) C(4) C(5) C(10) -2.5(6) . . . . yes
C(11) P(1) C(17) C(18) -151.7(3) . . . . yes
C(11) P(1) C(17) C(22) 30.9(4) . . . . yes
C(11) P(1) C(23) C(24) 51.6(3) . . . . yes
C(11) P(1) C(23) C(28) -130.3(3) . . . . yes
C(11) P(1) C(29) C(30) 74.6(3) . . . . yes
C(11) P(1) C(29) C(34) -107.8(3) . . . . yes
C(11) C(12) C(13) C(14) 0.8(7) . . . . yes
C(11) C(16) C(15) C(14) 1.1(6) . . . . yes
C(12) C(11) P(1) C(17) 90.0(3) . . . . yes
C(12) C(11) P(1) C(23) -150.2(3) . . . . yes
C(12) C(11) P(1) C(29) -28.3(4) . . . . yes
C(12) C(11) C(16) C(15) -1.3(6) . . . . yes
C(12) C(13) C(14) C(15) -1.0(7) . . . . yes
C(13) C(12) C(11) C(16) 0.3(6) . . . . yes
C(13) C(14) C(15) C(16) 0.0(7) . . . . yes
C(16) C(11) P(1) C(17) -84.0(3) . . . . yes
C(16) C(11) P(1) C(23) 35.7(3) . . . . yes
C(16) C(11) P(1) C(29) 157.6(3) . . . . yes
C(17) P(1) C(23) C(24) 170.4(3) . . . . yes
C(17) P(1) C(23) C(28) -11.6(3) . . . . yes
C(17) P(1) C(29) C(30) -44.0(3) . . . . yes
C(17) P(1) C(29) C(34) 133.5(3) . . . . yes
C(17) C(18) C(19) C(20) 1.1(6) . . . . yes
C(17) C(22) C(21) C(20) 1.2(7) . . . . yes
C(18) C(17) P(1) C(23) 89.0(3) . . . . yes
C(18) C(17) P(1) C(29) -31.2(4) . . . . yes
C(18) C(17) C(22) C(21) 0.2(6) . . . . yes
C(18) C(19) C(20) C(21) 0.2(7) . . . . yes
C(19) C(18) C(17) C(22) -1.3(6) . . . . yes
C(19) C(20) C(21) C(22) -1.4(7) . . . . yes
C(22) C(17) P(1) C(23) -88.4(3) . . . . yes
C(22) C(17) P(1) C(29) 151.4(3) . . . . yes
C(23) P(1) C(29) C(30) -164.1(3) . . . . yes
C(23) P(1) C(29) C(34) 13.5(4) . . . . yes
C(23) C(24) C(25) C(26) 0.5(6) . . . . yes
C(23) C(28) C(27) C(26) 0.0(6) . . . . yes
C(24) C(23) P(1) C(29) -70.9(3) . . . . yes
C(24) C(23) C(28) C(27) 1.1(6) . . . . yes
C(24) C(25) C(26) C(27) 0.6(7) . . . . yes
C(25) C(24) C(23) C(28) -1.3(6) . . . . yes
C(25) C(26) C(27) C(28) -0.8(6) . . . . yes
C(28) C(23) P(1) C(29) 107.1(3) . . . . yes
C(29) C(30) C(31) C(32) -1.6(6) . . . . yes
C(29) C(34) C(33) C(32) -1.0(6) . . . . yes
C(30) C(29) C(34) C(33) 1.3(6) . . . . yes
C(30) C(31) C(32) C(33) 1.9(6) . . . . yes
C(31) C(30) C(29) C(34) 0.0(6) . . . . yes
C(31) C(32) C(33) C(34) -0.6(6) . . . . yes
C(35) O(1) C(38) C(37) 21.2(8) . . . . yes
C(35) C(36) C(37) C(38) 30.8(7) . . . . yes
C(36) C(35) O(1) C(38) -1.4(9) . . . . yes
C(36) C(35) O(1) C(38) -1.4(9) . . . . yes
